data_4512092
loop_
_publ_author_name
'Knorr, Michael'
'Khatyr, Abderrahim'
'Dini Aleo, Ahmed'
'El Yaagoubi, Anass'
'Strohmann, Carsten'
'Kubicki, Marek M.'
'Rousselin, Yoann'
'Aly, Shawkat M.'
'Fortin, Daniel'
'Lapprand, Antony'
'Harvey, Pierre D.'

_publ_section_title
;
 Copper(I) Halides (X = Br, I) Coordinated to Bis(arylthio)methane
 Ligands: Aryl Substitution and Halide Effects on the Dimensionality,
 Cluster Size, and Luminescence Properties of the Coordination Polymers
;
_journal_issue 11
_journal_name_full 'Crystal Growth &amp; Design'
_journal_page_first 5373
_journal_paper_doi 10.1021/cg500905z
_journal_volume 14
_journal_year 2014
_chemical_formula_moiety 'C13 H10 Br2 Cu2 I2 S2'
_chemical_formula_sum 'C13 H10 Br2 Cu2 I2 S2'
_chemical_formula_weight 771.03
_space_group_crystal_system monoclinic
_space_group_IT_number 15
_space_group_name_Hall '-C 2yc'
_space_group_name_H-M_alt 'C 1 2/c 1'
_symmetry_space_group_name_Hall '-C 2yc'
_symmetry_space_group_name_H-M 'C 1 2/c 1'
_atom_sites_solution_hydrogens geom
_audit_creation_date 2013-03-13
_audit_creation_method
;
  Olex2 1.2
  (compiled 2012.12.05 svn.r2549, GUI svn.r4385)
;
_audit_update_record
;
2013-03-13 # Formatted by publCIF
;
_cell_angle_alpha 90
_cell_angle_beta 123.704(4)
_cell_angle_gamma 90
_cell_formula_units_Z 8
_cell_length_a 20.941(4)
_cell_length_b 13.579(3)
_cell_length_c 15.667(3)
_cell_measurement_reflns_used 7662
_cell_measurement_temperature 235
_cell_measurement_theta_max 27.4844
_cell_measurement_theta_min 2.3382
_cell_volume 3706.2(13)
_computing_cell_refinement 'SAINT V8.27B (Bruker AXS Inc., 2012)'
_computing_data_collection 'SAINT V8.27B (Bruker AXS Inc., 2012)'
_computing_data_reduction 'SAINT V8.27B (Bruker AXS Inc., 2012)'
_computing_molecular_graphics
;
O. V. Dolomanov, L. J. Bourhis, R. J. Gildea, J. A. K. Howard and H. Puschmann,
OLEX2: a complete structure solution, refinement and analysis program.
J. Appl. Cryst. (2009). 42, 339-341.
;
_computing_publication_material
;
O. V. Dolomanov, L. J. Bourhis, R. J. Gildea, J. A. K. Howard and H. Puschmann,
OLEX2: a complete structure solution, refinement and analysis program.
J. Appl. Cryst. (2009). 42, 339-341.
;
_computing_structure_refinement
;
SHELXL, G.M. Sheldrick, Acta Cryst.
(2008). A64, 112-122
;
_computing_structure_solution 'SHELXS-97, G.M. Sheldrick, Acta Cryst. (2008). A64, 112-122'
_diffrn_ambient_temperature 235.0
_diffrn_detector 'CCD Plate'
_diffrn_detector_area_resol_mean 9
_diffrn_detector_type 'CCD area detector'
_diffrn_measured_fraction_theta_full 0.997
_diffrn_measured_fraction_theta_max 0.991
_diffrn_measurement_device '\k-geometry diffractometer'
_diffrn_measurement_device_type 'Nonius Kappa Apex II'
_diffrn_measurement_method 'CCD rotation images, thick slices'
_diffrn_radiation_collimation '0.6 mm'
_diffrn_radiation_monochromator graphite
_diffrn_radiation_probe x-ray
_diffrn_radiation_type 'Mo K\a~1~'
_diffrn_radiation_wavelength 0.71073
_diffrn_radiation_xray_symbol K-L~3~
_diffrn_reflns_av_R_equivalents 0.0258
_diffrn_reflns_av_unetI/netI 0.0258
_diffrn_reflns_Laue_measured_fraction_full 0.997
_diffrn_reflns_Laue_measured_fraction_max 0.991
_diffrn_reflns_limit_h_max 27
_diffrn_reflns_limit_h_min -27
_diffrn_reflns_limit_k_max 17
_diffrn_reflns_limit_k_min -17
_diffrn_reflns_limit_l_max 20
_diffrn_reflns_limit_l_min -19
_diffrn_reflns_number 17157
_diffrn_reflns_point_group_measured_fraction_full 0.997
_diffrn_reflns_point_group_measured_fraction_max 0.991
_diffrn_reflns_theta_full 25.242
_diffrn_reflns_theta_max 27.554
_diffrn_reflns_theta_min 2.007
_diffrn_source 'X-ray tube'
_diffrn_source_target Mo
_diffrn_source_type 'Siemens KFF Mo 2K-180'
_exptl_absorpt_coefficient_mu 10.154
_exptl_absorpt_correction_T_max 0.74
_exptl_absorpt_correction_T_min 0.56
_exptl_absorpt_correction_type multi-scan
_exptl_absorpt_process_details SADABS
_exptl_crystal_colour 'clear light colourless'
_exptl_crystal_colour_lustre clear
_exptl_crystal_colour_modifier light
_exptl_crystal_colour_primary colourless
_exptl_crystal_density_diffrn 2.764
_exptl_crystal_density_meas ?
_exptl_crystal_description prism
_exptl_crystal_F_000 2832
_exptl_crystal_size_max 0.2
_exptl_crystal_size_mid 0.15
_exptl_crystal_size_min 0.15
_refine_diff_density_max 1.895
_refine_diff_density_min -1.181
_refine_diff_density_rms 0.209
_refine_ls_extinction_method none
_refine_ls_goodness_of_fit_ref 1.244
_refine_ls_hydrogen_treatment constr
_refine_ls_matrix_type full
_refine_ls_number_parameters 190
_refine_ls_number_reflns 4256
_refine_ls_number_restraints 0
_refine_ls_restrained_S_all 1.244
_refine_ls_R_factor_all 0.0462
_refine_ls_R_factor_gt 0.0366
_refine_ls_shift/su_max 0.001
_refine_ls_shift/su_mean 0.000
_refine_ls_structure_factor_coef Fsqd
_refine_ls_weighting_details
;
 w=1/[\s^2^(Fo^2^)+(0.0330P)^2^+82.3520P]
 where P=(Fo^2^+2Fc^2^)/3
;
_refine_ls_weighting_scheme calc
_refine_ls_wR_factor_gt 0.1121
_refine_ls_wR_factor_ref 0.1160
_reflns_Friedel_coverage 0.000
_reflns_number_gt 3623
_reflns_number_total 4256
_reflns_threshold_expression 'I > 2\s(I)'
_cod_data_source_file cg500905z_si_002.cif
_cod_data_source_block 13mk0603_275k_compound_4
_cod_depositor_comments
;Adding full bibliography for 4512075--4512092.cif.

The following automatic conversions were performed:

'_exptl_crystal_density_meas' value 'not measured' was changed to '?'
- the value is perceived as not measured.

Automatic conversion script
Id: cif_fix_values 3008 2015-01-20 13:52:24Z robertas 
;
_cod_original_cell_volume 3706.2(11)
_cod_database_code 4512092
_olex2_refinement_description
;
1. Fixed Uiso
 At 1.2 times of:
  H12 of C12, H13 of C13, H4 of C4, H10 of C10, {H1A,H1B} of C1, H7 of C7, H6
  of C6, H3 of C3, H9 of C9
2.a Secondary CH2 refined with riding coordinates:
 C1(H1A,H1B)
2.b Aromatic/amide H refined with riding coordinates:
 C3(H3), C4(H4), C6(H6), C7(H7), C9(H9), C10(H10), C12(H12), C13(H13)
;
_shelx_estimated_absorpt_t_max 0.311
_shelx_estimated_absorpt_t_min 0.236

loop_
_space_group_symop_operation_xyz
'x, y, z'
'-x, y, -z+1/2'
'x+1/2, y+1/2, z'
'-x+1/2, y+1/2, -z+1/2'
'-x, -y, -z'
'x, -y, z-1/2'
'-x+1/2, -y+1/2, -z'
'x+1/2, -y+1/2, z-1/2'

loop_
_atom_site_label
_atom_site_type_symbol
_atom_site_fract_x
_atom_site_fract_y
_atom_site_fract_z
_atom_site_U_iso_or_equiv
_atom_site_adp_type
_atom_site_occupancy
_atom_site_site_symmetry_order
_atom_site_calc_flag
_atom_site_refinement_flags_posn
_atom_site_refinement_flags_adp
C1 C 0.5924(4) 0.3733(6) 0.5634(6) 0.0261(16) Uani 1 1 d . .
H1A H 0.5474 0.3302 0.5259 0.031 Uiso 1 1 calc R U
H1B H 0.5735 0.4412 0.5525 0.031 Uiso 1 1 calc R U
C2 C 0.3616(5) 0.7857(6) 0.2979(6) 0.0274(16) Uani 1 1 d . .
C3 C 0.2953(5) 0.8350(7) 0.2268(7) 0.040(2) Uani 1 1 d . .
H3 H 0.2504 0.7997 0.1803 0.048 Uiso 1 1 calc R U
C4 C 0.2956(6) 0.9381(7) 0.2244(8) 0.043(2) Uani 1 1 d . .
H4 H 0.2508 0.9726 0.1762 0.052 Uiso 1 1 calc R U
C5 C 0.3615(5) 0.9882(6) 0.2925(7) 0.0346(19) Uani 1 1 d . .
C6 C 0.4273(6) 0.9388(7) 0.3622(8) 0.041(2) Uani 1 1 d . .
H6 H 0.4721 0.9743 0.4087 0.049 Uiso 1 1 calc R U
C7 C 0.4284(5) 0.8381(7) 0.3648(7) 0.039(2) Uani 1 1 d . .
H7 H 0.4742 0.8045 0.4115 0.047 Uiso 1 1 calc R U
C8 C 0.6464(4) 0.2309(6) 0.4884(6) 0.0253(15) Uani 1 1 d . .
C9 C 0.7107(5) 0.1774(6) 0.5592(7) 0.0317(17) Uani 1 1 d . .
H9 H 0.7538 0.2092 0.6145 0.038 Uiso 1 1 calc R U
C10 C 0.7106(5) 0.0750(7) 0.5471(8) 0.041(2) Uani 1 1 d . .
H10 H 0.7540 0.0376 0.5942 0.049 Uiso 1 1 calc R U
C11 C 0.6473(5) 0.0295(6) 0.4665(7) 0.0346(19) Uani 1 1 d . .
C12 C 0.5844(6) 0.0840(7) 0.3962(7) 0.039(2) Uani 1 1 d . .
H12 H 0.5415 0.0524 0.3404 0.047 Uiso 1 1 calc R U
C13 C 0.5837(5) 0.1841(7) 0.4068(7) 0.039(2) Uani 1 1 d . .
H13 H 0.5404 0.2209 0.3583 0.046 Uiso 1 1 calc R U
S1 S 0.35819(11) 0.65457(15) 0.29977(15) 0.0266(4) Uani 1 1 d . .
S2 S 0.64751(11) 0.36040(13) 0.50684(14) 0.0241(4) Uani 1 1 d . .
Cu1 Cu 0.44525(7) 0.58724(8) 0.26893(8) 0.0364(3) Uani 1 1 d . .
Cu2 Cu 0.56176(6) 0.43888(8) 0.35138(8) 0.0332(2) Uani 1 1 d . .
Br1 Br 0.36365(7) 1.12721(7) 0.29144(10) 0.0562(3) Uani 1 1 d . .
Br2 Br 0.64517(8) -0.10857(7) 0.45423(10) 0.0576(3) Uani 1 1 d . .
I1 I 0.59138(3) 0.62668(4) 0.41838(4) 0.03043(14) Uani 1 1 d . .
I2 I 0.41642(3) 0.39381(4) 0.29384(4) 0.02569(13) Uani 1 1 d . .

loop_
_atom_site_aniso_label
_atom_site_aniso_U_11
_atom_site_aniso_U_22
_atom_site_aniso_U_33
_atom_site_aniso_U_23
_atom_site_aniso_U_13
_atom_site_aniso_U_12
C1 0.030(4) 0.025(4) 0.024(4) 0.002(3) 0.015(3) 0.008(3)
C2 0.034(4) 0.024(4) 0.026(4) 0.003(3) 0.018(4) 0.002(3)
C3 0.034(5) 0.033(5) 0.038(5) 0.010(4) 0.010(4) 0.004(4)
C4 0.043(5) 0.032(5) 0.048(6) 0.013(4) 0.021(5) 0.012(4)
C5 0.051(5) 0.022(4) 0.041(5) 0.006(3) 0.032(5) 0.006(4)
C6 0.042(5) 0.031(4) 0.045(5) 0.002(4) 0.021(5) -0.004(4)
C7 0.033(5) 0.031(4) 0.046(5) 0.006(4) 0.017(4) 0.004(4)
C8 0.027(4) 0.027(4) 0.025(4) 0.001(3) 0.016(3) 0.000(3)
C9 0.027(4) 0.026(4) 0.036(5) 0.002(3) 0.014(4) 0.004(3)
C10 0.032(4) 0.031(5) 0.056(6) 0.002(4) 0.022(4) 0.009(4)
C11 0.051(5) 0.022(4) 0.040(5) 0.002(3) 0.032(4) 0.002(4)
C12 0.052(6) 0.029(4) 0.029(4) -0.002(4) 0.017(4) -0.002(4)
C13 0.036(5) 0.039(5) 0.030(4) 0.002(4) 0.012(4) 0.003(4)
S1 0.0300(10) 0.0267(9) 0.0239(9) 0.0026(7) 0.0155(8) 0.0028(8)
S2 0.0286(9) 0.0207(8) 0.0256(9) 0.0002(7) 0.0168(8) 0.0009(7)
Cu1 0.0440(6) 0.0367(6) 0.0370(6) -0.0026(5) 0.0278(5) 0.0042(5)
Cu2 0.0419(6) 0.0293(5) 0.0291(5) 0.0056(4) 0.0201(5) 0.0031(4)
Br1 0.0724(7) 0.0261(5) 0.0844(8) 0.0098(5) 0.0524(7) 0.0089(5)
Br2 0.0865(8) 0.0238(5) 0.0770(8) -0.0046(5) 0.0545(7) 0.0010(5)
I1 0.0373(3) 0.0229(3) 0.0284(3) -0.0060(2) 0.0165(2) -0.0042(2)
I2 0.0266(2) 0.0222(2) 0.0278(3) 0.00129(19) 0.0148(2) -0.00168(18)

loop_
_atom_type_symbol
_atom_type_description
_atom_type_scat_dispersion_real
_atom_type_scat_dispersion_imag
_atom_type_scat_source
C C 0.0033 0.0016 'International Tables Vol C Tables 4.2.6.8 and 6.1.1.4'
H H 0.0000 0.0000 'International Tables Vol C Tables 4.2.6.8 and 6.1.1.4'
S S 0.1246 0.1234 'International Tables Vol C Tables 4.2.6.8 and 6.1.1.4'
Cu Cu 0.3201 1.2651 'International Tables Vol C Tables 4.2.6.8 and 6.1.1.4'
Br Br -0.2901 2.4595 'International Tables Vol C Tables 4.2.6.8 and 6.1.1.4'
I I -0.4742 1.8119 'International Tables Vol C Tables 4.2.6.8 and 6.1.1.4'

loop_
_geom_angle_atom_site_label_1
_geom_angle_atom_site_label_2
_geom_angle_atom_site_label_3
_geom_angle
_geom_angle_site_symmetry_1
_geom_angle_site_symmetry_3
H1A C1 H1B 107.3 . .
S1 C1 H1A 108.1 5_666 .
S1 C1 H1B 108.1 5_666 .
S2 C1 H1A 108.1 . .
S2 C1 H1B 108.1 . .
S2 C1 S1 116.9(4) . 5_666
C3 C2 C7 120.1(8) . .
C3 C2 S1 117.8(7) . .
C7 C2 S1 122.1(6) . .
C2 C3 H3 120.3 . .
C2 C3 C4 119.3(9) . .
C4 C3 H3 120.3 . .
C3 C4 H4 120.2 . .
C5 C4 C3 119.6(8) . .
C5 C4 H4 120.2 . .
C4 C5 Br1 120.6(7) . .
C6 C5 C4 120.8(8) . .
C6 C5 Br1 118.6(7) . .
C5 C6 H6 119.8 . .
C7 C6 C5 120.5(9) . .
C7 C6 H6 119.8 . .
C2 C7 H7 120.1 . .
C6 C7 C2 119.7(8) . .
C6 C7 H7 120.1 . .
C9 C8 S2 118.0(6) . .
C13 C8 C9 120.3(8) . .
C13 C8 S2 121.7(6) . .
C8 C9 H9 120.5 . .
C8 C9 C10 119.0(8) . .
C10 C9 H9 120.5 . .
C9 C10 H10 120.0 . .
C11 C10 C9 120.0(8) . .
C11 C10 H10 120.0 . .
C10 C11 C12 120.2(8) . .
C10 C11 Br2 120.0(7) . .
C12 C11 Br2 119.8(7) . .
C11 C12 H12 119.8 . .
C13 C12 C11 120.4(9) . .
C13 C12 H12 119.8 . .
C8 C13 H13 120.0 . .
C12 C13 C8 120.1(8) . .
C12 C13 H13 120.0 . .
C1 S1 Cu1 99.4(2) 5_666 .
C2 S1 C1 102.9(4) . 5_666
C2 S1 Cu1 110.3(3) . .
C1 S2 Cu2 97.8(2) . .
C8 S2 C1 102.7(4) . .
C8 S2 Cu2 110.4(3) . .
S1 Cu1 Cu1 156.76(6) . 2_655
S1 Cu1 Cu2 133.94(7) . 2_655
S1 Cu1 Cu2 139.13(7) . .
S1 Cu1 I1 112.83(7) . .
S1 Cu1 I1 111.98(7) . 2_655
S1 Cu1 I2 94.96(6) . .
Cu1 Cu1 Cu2 58.50(4) 2_655 .
Cu1 Cu1 Cu2 64.30(4) 2_655 2_655
Cu1 Cu1 I1 59.25(5) 2_655 .
Cu1 Cu1 I2 108.22(2) 2_655 .
Cu2 Cu1 Cu2 59.56(5) 2_655 .
Cu2 Cu1 I2 57.36(3) 2_655 .
I1 Cu1 Cu1 60.59(4) 2_655 2_655
I1 Cu1 Cu2 110.58(5) . 2_655
I1 Cu1 Cu2 58.12(4) . .
I1 Cu1 Cu2 60.50(4) 2_655 2_655
I1 Cu1 Cu2 107.06(4) 2_655 .
I1 Cu1 I1 114.62(4) 2_655 .
I1 Cu1 I2 113.37(4) 2_655 .
I1 Cu1 I2 107.39(4) . .
I2 Cu1 Cu2 57.77(3) . .
S2 Cu2 Cu1 139.73(7) . .
S2 Cu2 Cu1 141.28(7) . 2_655
S2 Cu2 Cu2 152.39(5) . 2_655
S2 Cu2 I1 98.53(6) . .
S2 Cu2 I2 113.23(6) . 2_655
S2 Cu2 I2 108.35(6) . .
Cu1 Cu2 Cu1 57.19(5) 2_655 .
Cu1 Cu2 Cu2 62.98(4) 2_655 2_655
Cu1 Cu2 I2 108.55(5) 2_655 .
Cu2 Cu2 Cu1 57.46(4) 2_655 .
I1 Cu2 Cu1 58.59(4) . 2_655
I1 Cu2 Cu1 57.58(3) . .
I1 Cu2 Cu2 108.26(3) . 2_655
I1 Cu2 I2 108.37(4) . .
I2 Cu2 Cu1 106.70(4) 2_655 .
I2 Cu2 Cu1 59.47(4) . .
I2 Cu2 Cu1 62.55(4) 2_655 2_655
I2 Cu2 Cu2 60.49(4) 2_655 2_655
I2 Cu2 Cu2 57.23(4) . 2_655
I2 Cu2 I1 116.36(4) 2_655 .
I2 Cu2 I2 111.13(4) 2_655 .
Cu1 I1 Cu1 60.16(4) 2_655 .
Cu1 I1 Cu2 64.30(4) . .
Cu1 I1 Cu2 60.91(3) 2_655 .
Cu2 I2 Cu1 60.09(3) 2_655 .
Cu2 I2 Cu1 62.77(3) . .
Cu2 I2 Cu2 62.28(4) 2_655 .

loop_
_geom_bond_atom_site_label_1
_geom_bond_atom_site_label_2
_geom_bond_distance
_geom_bond_site_symmetry_2
C1 H1A 0.9800 .
C1 H1B 0.9800 .
C1 S1 1.829(8) 5_666
C1 S2 1.813(8) .
C2 C3 1.378(11) .
C2 C7 1.392(12) .
C2 S1 1.783(8) .
C3 H3 0.9400 .
C3 C4 1.401(13) .
C4 H4 0.9400 .
C4 C5 1.369(14) .
C5 C6 1.368(13) .
C5 Br1 1.889(8) .
C6 H6 0.9400 .
C6 C7 1.367(13) .
C7 H7 0.9400 .
C8 C9 1.383(11) .
C8 C13 1.378(12) .
C8 S2 1.780(8) .
C9 H9 0.9400 .
C9 C10 1.403(12) .
C10 H10 0.9400 .
C10 C11 1.369(13) .
C11 C12 1.374(13) .
C11 Br2 1.882(8) .
C12 H12 0.9400 .
C12 C13 1.371(13) .
C13 H13 0.9400 .
S1 C1 1.829(8) 5_666
S1 Cu1 2.317(2) .
S2 Cu2 2.332(2) .
Cu1 Cu1 2.668(2) 2_655
Cu1 Cu2 2.8605(16) .
Cu1 Cu2 2.7068(15) 2_655
Cu1 I1 2.6798(13) .
Cu1 I1 2.6436(13) 2_655
Cu1 I2 2.7709(13) .
Cu2 Cu1 2.7068(15) 2_655
Cu2 Cu2 2.768(2) 2_655
Cu2 I1 2.6959(13) .
Cu2 I2 2.7213(13) .
Cu2 I2 2.6294(12) 2_655
I1 Cu1 2.6435(13) 2_655
I2 Cu2 2.6295(12) 2_655

loop_
_geom_torsion_atom_site_label_1
_geom_torsion_atom_site_label_2
_geom_torsion_atom_site_label_3
_geom_torsion_atom_site_label_4
_geom_torsion
_geom_torsion_site_symmetry_1
_geom_torsion_site_symmetry_4
C2 C3 C4 C5 0.0(15) . .
C3 C2 C7 C6 2.6(14) . .
C3 C2 S1 C1 -134.6(7) . 5_666
C3 C2 S1 Cu1 120.1(7) . .
C3 C4 C5 C6 0.7(15) . .
C3 C4 C5 Br1 -179.8(7) . .
C4 C5 C6 C7 0.2(15) . .
C5 C6 C7 C2 -1.9(15) . .
C7 C2 C3 C4 -1.6(14) . .
C7 C2 S1 C1 46.0(8) . 5_666
C7 C2 S1 Cu1 -59.3(7) . .
C8 C9 C10 C11 -0.4(13) . .
C9 C8 C13 C12 1.0(13) . .
C9 C8 S2 C1 -100.5(7) . .
C9 C8 S2 Cu2 156.0(6) . .
C9 C10 C11 C12 1.4(14) . .
C9 C10 C11 Br2 -176.7(7) . .
C10 C11 C12 C13 -1.1(14) . .
C11 C12 C13 C8 -0.1(14) . .
C13 C8 C9 C10 -0.7(12) . .
C13 C8 S2 C1 79.3(7) . .
C13 C8 S2 Cu2 -24.2(7) . .
S1 C1 S2 C8 79.0(5) 5_666 .
S1 C1 S2 Cu2 -167.9(4) 5_666 .
S1 C2 C3 C4 178.9(7) . .
S1 C2 C7 C6 -178.0(7) . .
S2 C8 C9 C10 179.0(7) . .
S2 C8 C13 C12 -178.8(7) . .
Br1 C5 C6 C7 -179.3(7) . .
Br2 C11 C12 C13 177.0(7) . .
